data_7019940
loop_
_publ_author_name
'Han, Hong'
'Lu, Liping'
'Wang, Qingming'
'Zhu, Miaoli'
'Yuan, Caixia'
'Xing, Shu'
'Fu, Xueqi'

_publ_section_title
;
 Synthesis and evaluation of oxovanadium(iv) complexes of Schiff-base
 condensates from 5-substituted-2-hydroxybenzaldehyde and
 2-substituted-benzenamine as selective inhibitors of protein tyrosine
 phosphatase 1B.
;
_journal_issue 36
_journal_name_full 'Dalton transactions (Cambridge, England : 2003)'
_journal_page_first 11116
_journal_page_last 11124
_journal_paper_doi 10.1039/c2dt30198a
_journal_volume 41
_journal_year 2012
_chemical_formula_moiety 'C14 H12 Br N O6 V, 1.5(H2 O)'
_chemical_formula_sum 'C14 H15 Br N O7.5 V'
_chemical_formula_weight 448.12
_chemical_name_systematic
;
?
;
_space_group_IT_number 15
_symmetry_cell_setting monoclinic
_symmetry_space_group_name_Hall '-C 2yc'
_symmetry_space_group_name_H-M 'C 1 2/c 1'
_atom_sites_solution_hydrogens geom
_atom_sites_solution_primary direct
_atom_sites_solution_secondary difmap
_audit_creation_method SHELXL-97
_cell_angle_alpha 90.00
_cell_angle_beta 92.497(2)
_cell_angle_gamma 90.00
_cell_formula_units_Z 8
_cell_length_a 33.835(4)
_cell_length_b 7.3740(9)
_cell_length_c 13.0857(15)
_cell_measurement_reflns_used 6213
_cell_measurement_temperature 298(2)
_cell_measurement_theta_max 25.26
_cell_measurement_theta_min 2.41
_cell_volume 3261.8(7)
_computing_cell_refinement 'Bruker SMART'
_computing_data_collection 'Bruker SMART'
_computing_data_reduction 'Bruker SAINT'
_computing_molecular_graphics 'Bruker SHELXTL'
_computing_publication_material 'Bruker SHELXTL'
_computing_structure_refinement 'SHELXL-97 (Sheldrick, 2008)'
_computing_structure_solution 'SHELXS-97 (Sheldrick, 2008)'
_diffrn_ambient_temperature 298(2)
_diffrn_measured_fraction_theta_full 0.998
_diffrn_measured_fraction_theta_max 0.998
_diffrn_measurement_device_type 'CCD area detector'
_diffrn_measurement_method 'phi and omega scans'
_diffrn_radiation_monochromator graphite
_diffrn_radiation_source 'fine-focus sealed tube'
_diffrn_radiation_type MoK\a
_diffrn_radiation_wavelength 0.71073
_diffrn_reflns_av_R_equivalents 0.0354
_diffrn_reflns_av_sigmaI/netI 0.0239
_diffrn_reflns_limit_h_max 40
_diffrn_reflns_limit_h_min -40
_diffrn_reflns_limit_k_max 8
_diffrn_reflns_limit_k_min -8
_diffrn_reflns_limit_l_max 15
_diffrn_reflns_limit_l_min -15
_diffrn_reflns_number 17390
_diffrn_reflns_theta_full 25.59
_diffrn_reflns_theta_max 25.59
_diffrn_reflns_theta_min 1.20
_exptl_absorpt_coefficient_mu 3.099
_exptl_absorpt_correction_T_max 0.7469
_exptl_absorpt_correction_T_min 0.5762
_exptl_absorpt_correction_type multi-scan
_exptl_absorpt_process_details sadabs
_exptl_crystal_colour green
_exptl_crystal_density_diffrn 1.825
_exptl_crystal_density_method 'not measured'
_exptl_crystal_description block
_exptl_crystal_F_000 1792
_exptl_crystal_size_max 0.20
_exptl_crystal_size_mid 0.15
_exptl_crystal_size_min 0.10
_refine_diff_density_max 0.298
_refine_diff_density_min -0.354
_refine_diff_density_rms 0.052
_refine_ls_extinction_method none
_refine_ls_goodness_of_fit_ref 1.029
_refine_ls_hydrogen_treatment mixed
_refine_ls_matrix_type full
_refine_ls_number_parameters 250
_refine_ls_number_reflns 3051
_refine_ls_number_restraints 0
_refine_ls_restrained_S_all 1.029
_refine_ls_R_factor_all 0.0320
_refine_ls_R_factor_gt 0.0245
_refine_ls_shift/su_max 0.001
_refine_ls_shift/su_mean 0.000
_refine_ls_structure_factor_coef Fsqd
_refine_ls_weighting_details 'calc w=1/[\s^2^(Fo^2^)+(0.0253P)^2^+5.2556P] where P=(Fo^2^+2Fc^2^)/3'
_refine_ls_weighting_scheme calc
_refine_ls_wR_factor_gt 0.0568
_refine_ls_wR_factor_ref 0.0624
_reflns_number_gt 2628
_reflns_number_total 3051
_reflns_threshold_expression >2sigma(I)
_cod_data_source_file c2dt30198a.txt
_cod_data_source_block VO-BrL
_cod_depositor_comments
;
The following automatic conversions were performed:

'_symmetry_cell_setting' value 'Monoclinic' changed to 'monoclinic'
according to /home/saulius/struct/CIF-dictionaries/cif_core.dic
dictionary named 'cif_core.dic' version 2.4.1 from 2010-06-29.

Automatic conversion script
Id: cif_fix_values 1891 2012-01-12 08:04:46Z andrius 
;
_cod_original_sg_symbol_H-M C2/c
_cod_original_formula_sum 'C14 H15 Br N O7.50 V'
_cod_database_code 7019940

loop_
_symmetry_equiv_pos_as_xyz
'x, y, z'
'-x, y, -z+1/2'
'x+1/2, y+1/2, z'
'-x+1/2, y+1/2, -z+1/2'
'-x, -y, -z'
'x, -y, z-1/2'
'-x+1/2, -y+1/2, -z'
'x+1/2, -y+1/2, z-1/2'

loop_
_atom_site_label
_atom_site_type_symbol
_atom_site_fract_x
_atom_site_fract_y
_atom_site_fract_z
_atom_site_U_iso_or_equiv
_atom_site_adp_type
_atom_site_occupancy
_atom_site_symmetry_multiplicity
_atom_site_calc_flag
_atom_site_refinement_flags
V1 V 0.425799(10) 0.34555(5) 0.31611(3) 0.02370(10) Uani 1 1 d .
N1 N 0.36828(5) 0.2722(3) 0.27191(13) 0.0246(4) Uani 1 1 d .
O1 O 0.41986(5) 0.5571(2) 0.30059(12) 0.0377(4) Uani 1 1 d .
O2 O 0.41489(4) 0.3172(2) 0.46085(11) 0.0301(4) Uani 1 1 d .
O3 O 0.44225(4) 0.2646(2) 0.17970(11) 0.0304(4) Uani 1 1 d .
O4 O 0.44052(5) 0.1539(3) 0.02382(13) 0.0407(4) Uani 1 1 d .
O5 O 0.48454(5) 0.3693(3) 0.36106(13) 0.0377(4) Uani 1 1 d .
H5 H 0.4929(11) 0.477(6) 0.375(3) 0.083(13) Uiso 1 1 d .
H5B H 0.5041(10) 0.309(5) 0.345(2) 0.060(10) Uiso 1 1 d .
O6 O 0.43488(7) 0.0459(3) 0.33827(17) 0.0431(5) Uani 1 1 d .
H6 H 0.4510(10) 0.007(5) 0.307(3) 0.058(11) Uiso 1 1 d .
H6B H 0.4354(10) 0.001(5) 0.390(3) 0.057(11) Uiso 1 1 d .
Br1 Br 0.269187(8) 0.09253(5) 0.67397(2) 0.05056(11) Uani 1 1 d .
C1 C 0.34798(6) 0.2064(3) 0.44591(16) 0.0258(5) Uani 1 1 d .
C2 C 0.38279(6) 0.2571(3) 0.50244(16) 0.0256(5) Uani 1 1 d .
C3 C 0.38301(7) 0.2420(3) 0.60987(17) 0.0321(5) Uani 1 1 d .
H3 H 0.4062 0.2676 0.6480 0.039 Uiso 1 1 calc R
C4 C 0.35015(7) 0.1908(3) 0.65939(17) 0.0344(6) Uani 1 1 d .
H4 H 0.3508 0.1847 0.7304 0.041 Uiso 1 1 calc R
C5 C 0.31579(7) 0.1479(3) 0.60303(18) 0.0326(5) Uani 1 1 d .
C6 C 0.31442(7) 0.1522(3) 0.49888(17) 0.0307(5) Uani 1 1 d .
H6A H 0.2913 0.1194 0.4625 0.037 Uiso 1 1 calc R
C7 C 0.34297(6) 0.2160(3) 0.33624(16) 0.0270(5) Uani 1 1 d .
H7 H 0.3187 0.1773 0.3083 0.032 Uiso 1 1 calc R
C8 C 0.35481(6) 0.2928(3) 0.16683(16) 0.0254(5) Uani 1 1 d .
C9 C 0.31640(7) 0.3516(3) 0.14526(18) 0.0333(5) Uani 1 1 d .
H9 H 0.3004 0.3805 0.1989 0.040 Uiso 1 1 calc R
C10 C 0.30144(8) 0.3683(4) 0.04576(19) 0.0390(6) Uani 1 1 d .
H10 H 0.2755 0.4070 0.0327 0.047 Uiso 1 1 calc R
C11 C 0.32525(8) 0.3272(4) -0.03400(18) 0.0387(6) Uani 1 1 d .
H11 H 0.3152 0.3344 -0.1012 0.046 Uiso 1 1 calc R
C12 C 0.36383(7) 0.2756(3) -0.01400(17) 0.0326(5) Uani 1 1 d .
H12 H 0.3798 0.2508 -0.0684 0.039 Uiso 1 1 calc R
C13 C 0.37967(6) 0.2595(3) 0.08573(16) 0.0252(5) Uani 1 1 d .
C14 C 0.42320(7) 0.2190(3) 0.09641(16) 0.0270(5) Uani 1 1 d .
O7 O 0.5000 0.9030(4) 0.2500 0.0424(6) Uani 1 2 d S
O8 O 0.51025(7) 0.7016(3) 0.42337(14) 0.0452(5) Uani 1 1 d .
H7A H 0.5068(9) 0.836(4) 0.298(2) 0.050(9) Uiso 1 1 d .
H8A H 0.4936(11) 0.743(5) 0.457(3) 0.068(12) Uiso 1 1 d .
H8B H 0.5350(14) 0.691(6) 0.460(3) 0.116(16) Uiso 1 1 d .

loop_
_atom_site_aniso_label
_atom_site_aniso_U_11
_atom_site_aniso_U_22
_atom_site_aniso_U_33
_atom_site_aniso_U_23
_atom_site_aniso_U_13
_atom_site_aniso_U_12
V1 0.01962(19) 0.0321(2) 0.01947(18) 0.00028(15) 0.00140(14) -0.00042(15)
N1 0.0212(9) 0.0325(10) 0.0202(9) 0.0001(8) 0.0014(7) 0.0007(8)
O1 0.0416(10) 0.0359(10) 0.0352(9) 0.0027(7) -0.0018(8) -0.0008(8)
O2 0.0254(8) 0.0436(10) 0.0215(8) -0.0016(7) 0.0017(6) -0.0045(7)
O3 0.0213(8) 0.0491(10) 0.0210(8) -0.0020(7) 0.0031(6) 0.0000(7)
O4 0.0316(9) 0.0596(12) 0.0313(9) -0.0155(8) 0.0065(7) 0.0004(8)
O5 0.0204(9) 0.0590(13) 0.0337(9) -0.0072(9) 0.0013(7) -0.0003(9)
O6 0.0576(13) 0.0384(11) 0.0340(11) 0.0075(9) 0.0104(10) 0.0152(10)
Br1 0.03332(16) 0.0789(2) 0.04082(16) 0.01464(14) 0.01728(11) 0.00564(13)
C1 0.0244(11) 0.0306(12) 0.0228(11) -0.0003(9) 0.0037(9) 0.0012(9)
C2 0.0252(11) 0.0277(12) 0.0244(11) -0.0028(9) 0.0057(9) 0.0017(9)
C3 0.0324(13) 0.0401(14) 0.0238(11) -0.0037(10) -0.0005(10) -0.0016(11)
C4 0.0401(14) 0.0419(15) 0.0216(11) 0.0010(10) 0.0069(10) 0.0028(11)
C5 0.0295(12) 0.0371(14) 0.0323(12) 0.0048(10) 0.0138(10) 0.0025(10)
C6 0.0241(11) 0.0382(13) 0.0300(12) 0.0012(10) 0.0036(9) 0.0003(10)
C7 0.0209(11) 0.0339(13) 0.0262(11) -0.0024(9) 0.0001(9) -0.0025(9)
C8 0.0243(11) 0.0285(12) 0.0232(11) 0.0005(9) -0.0012(9) -0.0030(9)
C9 0.0265(12) 0.0437(15) 0.0298(12) 0.0033(11) 0.0021(10) 0.0028(11)
C10 0.0299(13) 0.0483(16) 0.0380(14) 0.0078(12) -0.0075(11) 0.0046(11)
C11 0.0416(15) 0.0476(16) 0.0261(12) 0.0054(11) -0.0081(11) 0.0001(12)
C12 0.0372(13) 0.0377(14) 0.0230(11) 0.0002(10) 0.0017(10) -0.0037(11)
C13 0.0273(12) 0.0262(12) 0.0221(11) -0.0001(9) 0.0005(9) -0.0040(9)
C14 0.0294(12) 0.0292(12) 0.0226(11) 0.0012(9) 0.0039(9) -0.0029(10)
O7 0.0489(17) 0.0481(17) 0.0305(14) 0.000 0.0052(12) 0.000
O8 0.0397(11) 0.0636(14) 0.0317(10) 0.0043(9) -0.0029(9) -0.0053(10)

loop_
_atom_type_symbol
_atom_type_description
_atom_type_scat_dispersion_real
_atom_type_scat_dispersion_imag
_atom_type_scat_source
C C 0.0033 0.0016 'International Tables Vol C Tables 4.2.6.8 and 6.1.1.4'
H H 0.0000 0.0000 'International Tables Vol C Tables 4.2.6.8 and 6.1.1.4'
N N 0.0061 0.0033 'International Tables Vol C Tables 4.2.6.8 and 6.1.1.4'
O O 0.0106 0.0060 'International Tables Vol C Tables 4.2.6.8 and 6.1.1.4'
V V 0.3005 0.5294 'International Tables Vol C Tables 4.2.6.8 and 6.1.1.4'
Br Br -0.2901 2.4595 'International Tables Vol C Tables 4.2.6.8 and 6.1.1.4'

loop_
_geom_angle_atom_site_label_1
_geom_angle_atom_site_label_2
_geom_angle_atom_site_label_3
_geom_angle
O1 V1 O2 101.59(8)
O1 V1 O3 102.70(8)
O2 V1 O3 155.59(7)
O1 V1 O5 93.92(9)
O2 V1 O5 87.30(7)
O3 V1 O5 88.70(7)
O1 V1 N1 96.25(8)
O2 V1 N1 91.59(7)
O3 V1 N1 88.13(7)
O5 V1 N1 169.79(9)
O1 V1 O6 179.42(9)
O2 V1 O6 78.50(8)
O3 V1 O6 77.18(8)
O5 V1 O6 85.52(9)
N1 V1 O6 84.32(8)
C7 N1 C8 117.67(18)
C7 N1 V1 122.72(15)
C8 N1 V1 119.53(13)
C2 O2 V1 129.17(13)
C14 O3 V1 133.68(14)
V1 O5 H5 116(3)
V1 O5 H5B 131(2)
H5 O5 H5B 107(3)
V1 O6 H6 114(3)
V1 O6 H6B 123(3)
H6 O6 H6B 109(4)
C6 C1 C2 119.15(19)
C6 C1 C7 116.1(2)
C2 C1 C7 124.6(2)
O2 C2 C3 118.1(2)
O2 C2 C1 123.91(19)
C3 C2 C1 118.0(2)
C4 C3 C2 121.8(2)
C4 C3 H3 119.1
C2 C3 H3 119.1
C3 C4 C5 119.5(2)
C3 C4 H4 120.2
C5 C4 H4 120.2
C6 C5 C4 121.2(2)
C6 C5 Br1 119.93(19)
C4 C5 Br1 118.80(17)
C5 C6 C1 120.3(2)
C5 C6 H6A 119.9
C1 C6 H6A 119.9
N1 C7 C1 127.7(2)
N1 C7 H7 116.2
C1 C7 H7 116.2
C9 C8 C13 119.2(2)
C9 C8 N1 118.9(2)
C13 C8 N1 121.93(19)
C10 C9 C8 121.4(2)
C10 C9 H9 119.3
C8 C9 H9 119.3
C11 C10 C9 119.4(2)
C11 C10 H10 120.3
C9 C10 H10 120.3
C12 C11 C10 119.9(2)
C12 C11 H11 120.1
C10 C11 H11 120.1
C11 C12 C13 121.7(2)
C11 C12 H12 119.2
C13 C12 H12 119.2
C12 C13 C8 118.3(2)
C12 C13 C14 116.04(19)
C8 C13 C14 125.53(19)
O4 C14 O3 121.1(2)
O4 C14 C13 120.1(2)
O3 C14 C13 118.66(19)
H8A O8 H8B 112(4)

loop_
_geom_bond_atom_site_label_1
_geom_bond_atom_site_label_2
_geom_bond_distance
V1 O1 1.5849(18)
V1 O2 1.9566(15)
V1 O3 1.9848(15)
V1 O5 2.0555(18)
V1 N1 2.0776(18)
V1 O6 2.248(2)
N1 C7 1.295(3)
N1 C8 1.438(3)
O2 C2 1.313(3)
O3 C14 1.286(3)
O4 C14 1.235(3)
O5 H5 0.86(4)
O5 H5B 0.83(4)
O6 H6 0.75(3)
O6 H6B 0.75(3)
Br1 C5 1.908(2)
C1 C6 1.413(3)
C1 C2 1.414(3)
C1 C7 1.440(3)
C2 C3 1.410(3)
C3 C4 1.364(3)
C3 H3 0.9300
C4 C5 1.386(3)
C4 H4 0.9300
C5 C6 1.362(3)
C6 H6A 0.9300
C7 H7 0.9300
C8 C9 1.388(3)
C8 C13 1.404(3)
C9 C10 1.382(3)
C9 H9 0.9300
C10 C11 1.380(4)
C10 H10 0.9300
C11 C12 1.374(4)
C11 H11 0.9300
C12 C13 1.394(3)
C12 H12 0.9300
C13 C14 1.503(3)
O7 H7A 0.83(3)
O8 H8A 0.79(4)
O8 H8B 0.95(5)

loop_
_geom_hbond_atom_site_label_D
_geom_hbond_atom_site_label_H
_geom_hbond_atom_site_label_A
_geom_hbond_distance_DH
_geom_hbond_distance_HA
_geom_hbond_distance_DA
_geom_hbond_angle_DHA
_geom_hbond_site_symmetry_A
_geom_hbond_publ_flag
O5 H5 O8 0.86(4) 1.86(4) 2.714(3) 173(4) . y
O5 H5B O3 0.83(4) 1.88(4) 2.671(2) 156(3) 2_655 y
O6 H6 O7 0.75(3) 2.00(4) 2.743(3) 169(3) 1_545 y
O6 H6B O4 0.75(3) 2.10(4) 2.839(3) 172(4) 6_556 y
O7 H7A O8 0.83(3) 1.91(3) 2.721(3) 166(3) . y
O8 H8A O4 0.79(4) 2.17(4) 2.950(3) 169(3) 6_566 y
O8 H8B O2 0.95(5) 1.95(5) 2.897(3) 177(4) 5_666 y

loop_
_geom_torsion_atom_site_label_1
_geom_torsion_atom_site_label_2
_geom_torsion_atom_site_label_3
_geom_torsion_atom_site_label_4
_geom_torsion
O1 V1 N1 C7 -107.80(19)
O2 V1 N1 C7 -5.95(19)
O3 V1 N1 C7 149.63(19)
O5 V1 N1 C7 77.6(4)
O6 V1 N1 C7 72.32(19)
O1 V1 N1 C8 68.76(17)
O2 V1 N1 C8 170.61(16)
O3 V1 N1 C8 -33.81(16)
O5 V1 N1 C8 -105.8(4)
O6 V1 N1 C8 -111.12(17)
O1 V1 O2 C2 101.84(19)
O3 V1 O2 C2 -83.8(2)
O5 V1 O2 C2 -164.7(2)
N1 V1 O2 C2 5.13(19)
O6 V1 O2 C2 -78.74(19)
O1 V1 O3 C14 -85.2(2)
O2 V1 O3 C14 100.5(2)
O5 V1 O3 C14 -178.9(2)
N1 V1 O3 C14 10.8(2)
O6 V1 O3 C14 95.4(2)
V1 O2 C2 C3 177.15(16)
V1 O2 C2 C1 -2.8(3)
C6 C1 C2 O2 -176.8(2)
C7 C1 C2 O2 -0.8(4)
C6 C1 C2 C3 3.3(3)
C7 C1 C2 C3 179.3(2)
O2 C2 C3 C4 176.1(2)
C1 C2 C3 C4 -3.9(3)
C2 C3 C4 C5 1.6(4)
C3 C4 C5 C6 1.4(4)
C3 C4 C5 Br1 -175.82(19)
C4 C5 C6 C1 -2.0(4)
Br1 C5 C6 C1 175.22(18)
C2 C1 C6 C5 -0.4(3)
C7 C1 C6 C5 -176.8(2)
C8 N1 C7 C1 -171.7(2)
V1 N1 C7 C1 5.0(3)
C6 C1 C7 N1 175.4(2)
C2 C1 C7 N1 -0.7(4)
C7 N1 C8 C9 35.4(3)
V1 N1 C8 C9 -141.33(18)
C7 N1 C8 C13 -146.2(2)
V1 N1 C8 C13 37.0(3)
C13 C8 C9 C10 3.7(4)
N1 C8 C9 C10 -177.9(2)
C8 C9 C10 C11 -0.6(4)
C9 C10 C11 C12 -2.0(4)
C10 C11 C12 C13 1.4(4)
C11 C12 C13 C8 1.7(4)
C11 C12 C13 C14 -174.5(2)
C9 C8 C13 C12 -4.2(3)
N1 C8 C13 C12 177.5(2)
C9 C8 C13 C14 171.6(2)
N1 C8 C13 C14 -6.8(3)
V1 O3 C14 O4 -172.05(17)
V1 O3 C14 C13 12.5(3)
C12 C13 C14 O4 -19.8(3)
C8 C13 C14 O4 164.3(2)
C12 C13 C14 O3 155.7(2)
C8 C13 C14 O3 -20.2(3)
